data_2242998
loop_
_publ_author_name
'Mossine, Valeri V.'
'Barnes, Charles L.'
'Mawhinney, Thomas P.'

_publ_section_title
;
 Multicentered hydrogen bonding in
 1-[(1-deoxy-\b-<small>D</small>-fructopyranos-1-yl)azaniumyl]cyclopentanecarboxylate
 (`<small>D</small>-fructose-cycloleucine')
;
_journal_coeditor_code EB2020
_journal_issue 8
_journal_name_full 'Acta Crystallographica Section E'
_journal_page_first 1096
_journal_page_last 1101
_journal_paper_doi 10.1107/S2056989019009253
_journal_volume 75
_journal_year 2019
_chemical_absolute_configuration rmad
_chemical_formula_iupac 'C12 H21 N O7'
_chemical_formula_moiety 'C12 H21 N O7'
_chemical_formula_sum 'C12 H21 N O7'
_chemical_formula_weight 291.30
_chemical_name_common
;
<i>D</i>-Fructose-cycloleucine
;
_chemical_name_systematic
;
1-[(1-Deoxy-\b-<i>D</i>-fructopyranos-1-yl)azaniumyl]cyclopentanecarboxylate
;
_space_group_crystal_system monoclinic
_space_group_IT_number 4
_space_group_name_Hall 'P 2yb'
_space_group_name_H-M_alt 'P 1 21 1'
_symmetry_space_group_name_Hall 'P 2yb'
_symmetry_space_group_name_H-M 'P 1 21 1'
_atom_sites_solution_hydrogens mixed
_audit_creation_method SHELXL-2017/1
_cell_angle_alpha 90
_cell_angle_beta 95.5060(10)
_cell_angle_gamma 90
_cell_formula_units_Z 2
_cell_length_a 5.8052(3)
_cell_length_b 11.9540(6)
_cell_length_c 9.6135(5)
_cell_measurement_reflns_used 3178
_cell_measurement_temperature 100(2)
_cell_measurement_theta_max 27.1
_cell_measurement_theta_min 2.7
_cell_volume 664.05(6)
_computing_cell_refinement
;
SAINT-Plus (Bruker, 1998)
;
_computing_data_collection
;
SMART (Bruker, 1998)
;
_computing_data_reduction
;
SAINT-Plus (Bruker, 1998)
;
_computing_molecular_graphics
;
Mercury (Macrae <i>et al.</i>,  2008)
;
_computing_publication_material
;
<i>CIFTAB</i> (Sheldrick, 2008) and publCIF
(Westrip, 2010)
;
_computing_structure_refinement
;
<i>SHELXL2017/1</i> (Sheldrick, 2015)
;
_computing_structure_solution
;
SHELXS97 (Sheldrick, 2008)
;
_diffrn_ambient_temperature 100(2)
_diffrn_measured_fraction_theta_full 0.999
_diffrn_measured_fraction_theta_max 0.997
_diffrn_measurement_device_type 'Bruker APEXII CCD area detector'
_diffrn_measurement_method 'omega scans'
_diffrn_radiation_type MoK\a
_diffrn_radiation_wavelength 0.71073
_diffrn_reflns_av_R_equivalents 0.0172
_diffrn_reflns_av_unetI/netI 0.0262
_diffrn_reflns_limit_h_max 7
_diffrn_reflns_limit_h_min -7
_diffrn_reflns_limit_k_max 15
_diffrn_reflns_limit_k_min -15
_diffrn_reflns_limit_l_max 10
_diffrn_reflns_limit_l_min -12
_diffrn_reflns_number 4797
_diffrn_reflns_theta_full 25.242
_diffrn_reflns_theta_max 27.121
_diffrn_reflns_theta_min 2.128
_diffrn_standards_decay_% 0.0
_exptl_absorpt_coefficient_mu 0.120
_exptl_absorpt_correction_T_max 0.99
_exptl_absorpt_correction_T_min 0.72
_exptl_absorpt_correction_type multi-scan
_exptl_absorpt_process_details
;
(SADABS; Krause <i>et al.</i>,  2015)
;
_exptl_crystal_colour Colourless
_exptl_crystal_density_diffrn 1.457
_exptl_crystal_description Plate
_exptl_crystal_F_000 312
_exptl_crystal_size_max 0.550
_exptl_crystal_size_mid 0.250
_exptl_crystal_size_min 0.100
_refine_diff_density_max 0.226
_refine_diff_density_min -0.199
_refine_ls_abs_structure_details
;
Flack x determined using 1097 quotients [(I+)-(I-)]/[(I+)+(I-)]
(Parsons <i>et al.</i>,  2013).
;
_refine_ls_abs_structure_Flack -0.4(4)
_refine_ls_extinction_method none
_refine_ls_goodness_of_fit_ref 1.030
_refine_ls_hydrogen_treatment mixed
_refine_ls_matrix_type full
_refine_ls_number_parameters 197
_refine_ls_number_reflns 2761
_refine_ls_number_restraints 1
_refine_ls_restrained_S_all 1.030
_refine_ls_R_factor_all 0.0318
_refine_ls_R_factor_gt 0.0293
_refine_ls_shift/su_max 0.001
_refine_ls_shift/su_mean 0.000
_refine_ls_structure_factor_coef Fsqd
_refine_ls_weighting_details 'w=1/[\s^2^(Fo^2^)+(0.0364P)^2^+0.1566P] where P=(Fo^2^+2Fc^2^)/3'
_refine_ls_weighting_scheme calc
_refine_ls_wR_factor_gt 0.0709
_refine_ls_wR_factor_ref 0.0729
_reflns_number_gt 2619
_reflns_number_total 2761
_reflns_threshold_expression 'I > 2\s(I)'
_cod_data_source_file eb2020sup1.cif
_cod_data_source_block I
_cod_database_code 2242998
_shelx_space_group_comment
;
The symmetry employed for this shelxl refinement is uniquely defined
by the following loop, which should always be used as a source of
symmetry information in preference to the above space-group names.
They are only intended as comments.
;
_shelx_estimated_absorpt_t_min 0.937
_shelx_estimated_absorpt_t_max 0.988

loop_
_space_group_symop_operation_xyz
'x, y, z'
'-x, y+1/2, -z'

loop_
_atom_site_type_symbol
_atom_site_label
_atom_site_fract_x
_atom_site_fract_y
_atom_site_fract_z
_atom_site_U_iso_or_equiv
_atom_site_adp_type
_atom_site_calc_flag
_atom_site_occupancy
O O1 0.7009(3) 0.99423(13) 0.44759(17) 0.0210(3) Uani d 1
O O2 0.6482(3) 1.23008(14) 0.42123(17) 0.0236(4) Uani d 1
O O3 0.9451(3) 1.26855(13) 0.68102(17) 0.0223(3) Uani d 1
O O4 1.3447(3) 1.16847(15) 0.61241(19) 0.0271(4) Uani d 1
O O5 1.0920(3) 1.01394(12) 0.41337(15) 0.0200(3) Uani d 1
O O7 0.4680(3) 0.86115(14) 0.24446(16) 0.0215(3) Uani d 1
O O8 0.2727(3) 0.93833(15) 0.05537(16) 0.0283(4) Uani d 1
N N1 0.8644(3) 0.95057(15) 0.16816(17) 0.0160(3) Uani d 1
H H1A 0.872660 0.899266 0.238389 0.019 Uiso calc 1
H H1B 1.003891 0.951327 0.132317 0.019 Uiso calc 1
C C1 0.8227(4) 1.06402(17) 0.2287(2) 0.0189(4) Uani d 1
H H1C 0.661121 1.087516 0.201456 0.023 Uiso calc 1
H H1D 0.927252 1.119552 0.191299 0.023 Uiso calc 1
C C2 0.8665(4) 1.05974(17) 0.3875(2) 0.0182(4) Uani d 1
C C3 0.8630(4) 1.17629(17) 0.4547(2) 0.0177(4) Uani d 1
H H3 0.986207 1.222671 0.417043 0.021 Uiso calc 1
C C4 0.9241(4) 1.16278(17) 0.6125(2) 0.0178(4) Uani d 1
H H4 0.799149 1.118808 0.652062 0.021 Uiso calc 1
C C5 1.1540(4) 1.10136(18) 0.6441(2) 0.0205(4) Uani d 1
H H5 1.173771 1.081867 0.745658 0.025 Uiso calc 1
C C6 1.1571(4) 0.99419(18) 0.5592(2) 0.0215(5) Uani d 1
H H6A 1.314355 0.961418 0.570981 0.026 Uiso calc 1
H H6B 1.048878 0.939529 0.594849 0.026 Uiso calc 1
C C7 0.6822(3) 0.91363(17) 0.0555(2) 0.0164(4) Uani d 1
C C8 0.6746(4) 0.99140(19) -0.0720(2) 0.0202(4) Uani d 1
H H8A 0.549752 1.047572 -0.069571 0.024 Uiso calc 1
H H8B 0.824036 1.030727 -0.075537 0.024 Uiso calc 1
C C9 0.6270(4) 0.9129(2) -0.1969(2) 0.0270(5) Uani d 1
H H9A 0.461610 0.891584 -0.210590 0.032 Uiso calc 1
H H9B 0.672248 0.947623 -0.283720 0.032 Uiso calc 1
C C10 0.7793(5) 0.8121(2) -0.1546(2) 0.0295(5) Uani d 1
H H10A 0.943566 0.827661 -0.167132 0.035 Uiso calc 1
H H10B 0.728704 0.745231 -0.210171 0.035 Uiso calc 1
C C11 0.7450(4) 0.79532(18) 0.0003(2) 0.0220(4) Uani d 1
H H11A 0.888615 0.766805 0.052214 0.026 Uiso calc 1
H H11B 0.618351 0.741477 0.011014 0.026 Uiso calc 1
C C12 0.4522(4) 0.90500(18) 0.1238(2) 0.0188(4) Uani d 1
H H4O 1.347(5) 1.227(3) 0.662(3) 0.032(8) Uiso d 1
H H1O 0.631(6) 0.955(3) 0.390(4) 0.042(9) Uiso d 1
H H3O 0.814(6) 1.296(3) 0.684(3) 0.037(8) Uiso d 1
H H2O 0.553(6) 1.199(3) 0.463(3) 0.037(9) Uiso d 1

loop_
_atom_site_aniso_label
_atom_site_aniso_U_11
_atom_site_aniso_U_22
_atom_site_aniso_U_33
_atom_site_aniso_U_12
_atom_site_aniso_U_13
_atom_site_aniso_U_23
O1 0.0221(8) 0.0233(8) 0.0179(7) -0.0065(6) 0.0033(6) -0.0029(6)
O2 0.0212(9) 0.0230(8) 0.0263(9) 0.0047(7) 0.0009(7) 0.0015(7)
O3 0.0165(8) 0.0229(7) 0.0272(9) 0.0015(6) 0.0009(6) -0.0097(6)
O4 0.0173(8) 0.0290(9) 0.0359(9) -0.0021(7) 0.0066(7) -0.0129(8)
O5 0.0191(8) 0.0227(8) 0.0180(7) 0.0022(6) 0.0014(6) -0.0033(6)
O7 0.0184(7) 0.0269(8) 0.0195(8) -0.0031(6) 0.0037(6) 0.0034(6)
O8 0.0144(7) 0.0461(11) 0.0244(8) 0.0031(7) 0.0019(6) 0.0037(8)
N1 0.0130(8) 0.0193(8) 0.0159(8) -0.0007(7) 0.0021(6) 0.0008(7)
C1 0.0215(10) 0.0173(10) 0.0180(10) -0.0001(8) 0.0023(8) -0.0006(8)
C2 0.0182(10) 0.0194(10) 0.0168(10) -0.0008(8) 0.0012(8) -0.0004(8)
C3 0.0164(10) 0.0177(10) 0.0193(10) 0.0006(8) 0.0026(8) -0.0014(8)
C4 0.0172(10) 0.0176(9) 0.0187(10) -0.0011(8) 0.0020(8) -0.0033(8)
C5 0.0182(10) 0.0244(11) 0.0188(10) 0.0011(9) 0.0017(8) -0.0032(9)
C6 0.0219(11) 0.0214(10) 0.0204(11) 0.0048(9) -0.0018(8) -0.0010(9)
C7 0.0144(9) 0.0193(9) 0.0155(9) -0.0002(8) 0.0013(7) -0.0009(8)
C8 0.0202(11) 0.0227(10) 0.0177(10) -0.0020(8) 0.0017(8) 0.0029(8)
C9 0.0289(12) 0.0334(12) 0.0183(10) -0.0022(10) 0.0005(9) 0.0013(9)
C10 0.0311(13) 0.0353(13) 0.0226(12) 0.0036(11) 0.0049(9) -0.0055(10)
C11 0.0239(11) 0.0202(10) 0.0216(10) 0.0019(8) 0.0009(8) -0.0029(8)
C12 0.0162(10) 0.0205(9) 0.0200(10) -0.0024(8) 0.0038(8) -0.0028(8)

loop_
_atom_type_symbol
_atom_type_description
_atom_type_scat_dispersion_real
_atom_type_scat_dispersion_imag
_atom_type_scat_source
C C 0.0033 0.0016 'International Tables Vol C Tables 4.2.6.8 and 6.1.1.4'
H H 0.0000 0.0000 'International Tables Vol C Tables 4.2.6.8 and 6.1.1.4'
N N 0.0061 0.0033 'International Tables Vol C Tables 4.2.6.8 and 6.1.1.4'
O O 0.0106 0.0060 'International Tables Vol C Tables 4.2.6.8 and 6.1.1.4'

loop_
_geom_angle_atom_site_label_1
_geom_angle_atom_site_label_2
_geom_angle_atom_site_label_3
_geom_angle
C2 O1 H1O 111(2)
C3 O2 H2O 108(2)
C4 O3 H3O 109(2)
C5 O4 H4O 108(2)
C2 O5 C6 112.75(15)
C1 N1 C7 114.50(16)
C1 N1 H1A 108.6
C7 N1 H1A 108.6
C1 N1 H1B 108.6
C7 N1 H1B 108.6
H1A N1 H1B 107.6
N1 C1 C2 109.85(16)
N1 C1 H1C 109.7
C2 C1 H1C 109.7
N1 C1 H1D 109.7
C2 C1 H1D 109.7
H1C C1 H1D 108.2
O1 C2 O5 111.62(17)
O1 C2 C1 112.06(17)
O5 C2 C1 104.54(16)
O1 C2 C3 107.14(17)
O5 C2 C3 108.97(17)
C1 C2 C3 112.54(17)
O2 C3 C4 112.90(17)
O2 C3 C2 111.32(18)
C4 C3 C2 108.05(16)
O2 C3 H3 108.1
C4 C3 H3 108.1
C2 C3 H3 108.1
O3 C4 C5 107.48(17)
O3 C4 C3 111.41(17)
C5 C4 C3 111.20(17)
O3 C4 H4 108.9
C5 C4 H4 108.9
C3 C4 H4 108.9
O4 C5 C6 108.13(17)
O4 C5 C4 111.66(18)
C6 C5 C4 110.70(17)
O4 C5 H5 108.8
C6 C5 H5 108.8
C4 C5 H5 108.8
O5 C6 C5 111.70(17)
O5 C6 H6A 109.3
C5 C6 H6A 109.3
O5 C6 H6B 109.3
C5 C6 H6B 109.3
H6A C6 H6B 107.9
N1 C7 C8 111.15(16)
N1 C7 C12 106.82(16)
C8 C7 C12 114.79(17)
N1 C7 C11 109.76(17)
C8 C7 C11 105.47(17)
C12 C7 C11 108.79(17)
C9 C8 C7 104.14(18)
C9 C8 H8A 110.9
C7 C8 H8A 110.9
C9 C8 H8B 110.9
C7 C8 H8B 110.9
H8A C8 H8B 108.9
C10 C9 C8 102.65(19)
C10 C9 H9A 111.2
C8 C9 H9A 111.2
C10 C9 H9B 111.2
C8 C9 H9B 111.2
H9A C9 H9B 109.1
C9 C10 C11 103.64(19)
C9 C10 H10A 111.0
C11 C10 H10A 111.0
C9 C10 H10B 111.0
C11 C10 H10B 111.0
H10A C10 H10B 109.0
C10 C11 C7 105.47(18)
C10 C11 H11A 110.6
C7 C11 H11A 110.6
C10 C11 H11B 110.6
C7 C11 H11B 110.6
H11A C11 H11B 108.8
O8 C12 O7 126.9(2)
O8 C12 C7 117.89(19)
O7 C12 C7 115.22(18)

loop_
_geom_bond_atom_site_label_1
_geom_bond_atom_site_label_2
_geom_bond_distance
O1 C2 1.406(3)
O1 H1O 0.80(4)
O2 C3 1.412(3)
O2 H2O 0.81(3)
O3 C4 1.425(2)
O3 H3O 0.84(4)
O4 C5 1.423(3)
O4 H4O 0.85(3)
O5 C2 1.419(3)
O5 C6 1.436(3)
O7 C12 1.269(3)
O8 C12 1.243(3)
N1 C1 1.504(3)
N1 C7 1.506(3)
N1 H1A 0.9100
N1 H1B 0.9100
C1 C2 1.524(3)
C1 H1C 0.9900
C1 H1D 0.9900
C2 C3 1.537(3)
C3 C4 1.533(3)
C3 H3 1.0000
C4 C5 1.528(3)
C4 H4 1.0000
C5 C6 1.520(3)
C5 H5 1.0000
C6 H6A 0.9900
C6 H6B 0.9900
C7 C8 1.535(3)
C7 C12 1.547(3)
C7 C11 1.566(3)
C8 C9 1.529(3)
C8 H8A 0.9900
C8 H8B 0.9900
C9 C10 1.526(3)
C9 H9A 0.9900
C9 H9B 0.9900
C10 C11 1.535(3)
C10 H10A 0.9900
C10 H10B 0.9900
C11 H11A 0.9900
C11 H11B 0.9900

loop_
_geom_hbond_atom_site_label_D
_geom_hbond_atom_site_label_H
_geom_hbond_atom_site_label_A
_geom_hbond_site_symmetry_A
_geom_hbond_distance_DH
_geom_hbond_distance_HA
_geom_hbond_distance_DA
_geom_hbond_angle_DHA
_geom_hbond_publ_flag
N1 H1B O8 1_655 0.91 1.80 2.704(2) 174 yes
N1 H1A O3 2_746 0.91 2.00 2.784(2) 143 yes
N1 H1A O1 . 0.91 2.59 2.980(2) 107 yes
O4 H4O O3 . 0.85(3) 2.41(3) 2.746(2) 105(2) yes
O4 H4O O7 2_756 0.85(3) 2.09(3) 2.845(2) 149(3) yes
O1 H1O O7 . 0.80(4) 1.97(4) 2.769(2) 178(3) yes
O3 H3O O7 2_656 0.84(4) 1.99(4) 2.796(2) 162(3) yes
O2 H2O O4 1_455 0.81(3) 2.00(3) 2.765(2) 159(3) yes

loop_
_geom_torsion_atom_site_label_1
_geom_torsion_atom_site_label_2
_geom_torsion_atom_site_label_3
_geom_torsion_atom_site_label_4
_geom_torsion
C7 N1 C1 C2 135.27(18)
C6 O5 C2 O1 -53.6(2)
C6 O5 C2 C1 -174.91(17)
C6 O5 C2 C3 64.6(2)
N1 C1 C2 O1 -67.8(2)
N1 C1 C2 O5 53.2(2)
N1 C1 C2 C3 171.33(17)
O1 C2 C3 O2 -64.5(2)
O5 C2 C3 O2 174.57(17)
C1 C2 C3 O2 59.1(2)
O1 C2 C3 C4 60.0(2)
O5 C2 C3 C4 -60.9(2)
C1 C2 C3 C4 -176.39(17)
O2 C3 C4 O3 -61.7(2)
C2 C3 C4 O3 174.70(18)
O2 C3 C4 C5 178.39(18)
C2 C3 C4 C5 54.8(2)
O3 C4 C5 O4 -52.0(2)
C3 C4 C5 O4 70.2(2)
O3 C4 C5 C6 -172.52(17)
C3 C4 C5 C6 -50.3(2)
C2 O5 C6 C5 -59.7(2)
O4 C5 C6 O5 -71.6(2)
C4 C5 C6 O5 51.0(2)
C1 N1 C7 C8 63.4(2)
C1 N1 C7 C12 -62.6(2)
C1 N1 C7 C11 179.67(16)
N1 C7 C8 C9 142.64(17)
C12 C7 C8 C9 -96.0(2)
C11 C7 C8 C9 23.7(2)
C7 C8 C9 C10 -40.9(2)
C8 C9 C10 C11 42.1(2)
C9 C10 C11 C7 -27.1(2)
N1 C7 C11 C10 -117.74(19)
C8 C7 C11 C10 2.1(2)
C12 C7 C11 C10 125.71(19)
N1 C7 C12 O8 139.8(2)
C8 C7 C12 O8 16.1(3)
C11 C7 C12 O8 -101.8(2)
N1 C7 C12 O7 -41.9(2)
C8 C7 C12 O7 -165.61(19)
C11 C7 C12 O7 76.5(2)

_cod_database_fobs_code 2242998
